data_7129214
loop_
_publ_author_name
'Nobile, Enzo'
'Castanheiro, Thomas'
'Besset, Tatiana'

_publ_section_title
;
 C--H Electrophilic (phenylsulfonyl)difluoromethylation of (hetero)arenes
 with a newly designed reagent
;
_journal_name_full 'Chemical Communications'
_journal_paper_doi 10.1039/D1CC04737J
_journal_year 2021
_chemical_compound_source 'synthesis as described'
_chemical_formula_moiety 'C20 H13 F5 O5 S3'
_chemical_formula_sum 'C20 H13 F5 O5 S3'
_chemical_formula_weight 524.48
_space_group_IT_number 14
_space_group_name_Hall '-P 2yn'
_space_group_name_H-M_alt 'P 1 21/n 1'
_symmetry_cell_setting monoclinic
_symmetry_Int_Tables_number 14
_symmetry_space_group_name_Hall '-P 2yn'
_symmetry_space_group_name_H-M 'P 1 21/n 1'
_atom_sites_solution_hydrogens geom
_atom_sites_solution_primary direct
_atom_sites_solution_secondary difmap
_audit_block_doi 10.5517/ccdc.csd.cc27z72k
_audit_conform_dict_location ftp://ftp.iucr.org/pub/cif_core.dic
_audit_conform_dict_name cif_core.dic
_audit_conform_dict_version 2.4.3
_audit_creation_date 2020-02-19T12:16:00-00:00
_audit_creation_method 'WinGX routine CIF_UPDATE'
_audit_update_record
;
2021-05-19 deposited with the CCDC.	2021-09-20 downloaded from the CCDC.
;
_cell_angle_alpha 90
_cell_angle_beta 100.5130(10)
_cell_angle_gamma 90
_cell_formula_units_Z 8
_cell_length_a 11.1468(6)
_cell_length_b 17.3721(9)
_cell_length_c 22.8913(12)
_cell_measurement_reflns_used 5898
_cell_measurement_temperature 293(2)
_cell_measurement_theta_max 26.41
_cell_measurement_theta_min 1.48
_cell_measurement_wavelength 0.71073
_cell_volume 4358.3(4)
_computing_cell_refinement SAINT
_computing_data_collection SMART
_computing_data_reduction SAINT
_computing_molecular_graphics 'Ortep-3 for Windows (Farrugia, 1997)'
_computing_publication_material 'WinGX publication routines (Farrugia, 1999)'
_computing_structure_refinement 'SHELXL-97 (Sheldrick, 2008)'
_computing_structure_solution SHELXS-97
_diffrn_ambient_temperature 293(2)
_diffrn_measured_fraction_theta_full 0.998
_diffrn_measured_fraction_theta_max 0.998
_diffrn_measurement_device_type 'SMART APEX I Bruker'
_diffrn_radiation_monochromator graphite
_diffrn_radiation_probe x-ray
_diffrn_radiation_type MoK\a
_diffrn_radiation_wavelength 0.71073
_diffrn_reflns_av_R_equivalents 0.0487
_diffrn_reflns_av_unetI/netI 0.0464
_diffrn_reflns_limit_h_max 13
_diffrn_reflns_limit_h_min -13
_diffrn_reflns_limit_k_max 21
_diffrn_reflns_limit_k_min -21
_diffrn_reflns_limit_l_max 28
_diffrn_reflns_limit_l_min -28
_diffrn_reflns_number 34615
_diffrn_reflns_theta_full 26.41
_diffrn_reflns_theta_max 26.41
_diffrn_reflns_theta_min 1.48
_exptl_absorpt_coefficient_mu 0.414
_exptl_absorpt_correction_type none
_exptl_crystal_colour colourless
_exptl_crystal_density_diffrn 1.599
_exptl_crystal_density_method 'not measured'
_exptl_crystal_description prism
_exptl_crystal_F_000 2128
_exptl_crystal_size_max 0
_exptl_crystal_size_mid 0
_exptl_crystal_size_min 0
_refine_diff_density_max 1.337
_refine_diff_density_min -0.437
_refine_diff_density_rms 0.078
_refine_ls_extinction_method none
_refine_ls_goodness_of_fit_ref 1.039
_refine_ls_hydrogen_treatment constr
_refine_ls_matrix_type full
_refine_ls_number_parameters 595
_refine_ls_number_reflns 8924
_refine_ls_number_restraints 0
_refine_ls_restrained_S_all 1.039
_refine_ls_R_factor_all 0.0979
_refine_ls_R_factor_gt 0.0659
_refine_ls_shift/su_max 0
_refine_ls_shift/su_mean 0
_refine_ls_structure_factor_coef Fsqd
_refine_ls_weighting_details 'calc w=1/[\s^2^(Fo^2^)+(0.1123P)^2^+1.4960P] where P=(Fo^2^+2Fc^2^)/3'
_refine_ls_weighting_scheme calc
_refine_ls_wR_factor_gt 0.1824
_refine_ls_wR_factor_ref 0.2076
_reflns_number_gt 5898
_reflns_number_total 8924
_reflns_threshold_expression >2\s(I)
_cod_data_source_file d1cc04737j2.cif
_cod_data_source_block eotf
_cod_original_sg_symbol_H-M 'P 21/n'
_cod_database_code 7129214

loop_
_symmetry_equiv_pos_as_xyz
'x, y, z'
'-x+1/2, y+1/2, -z+1/2'
'-x, -y, -z'
'x-1/2, -y-1/2, z-1/2'

loop_
_atom_site_label
_atom_site_type_symbol
_atom_site_fract_x
_atom_site_fract_y
_atom_site_fract_z
_atom_site_U_iso_or_equiv
_atom_site_adp_type
_atom_site_occupancy
_atom_site_symmetry_multiplicity
_atom_site_calc_flag
_atom_site_refinement_flags
_atom_site_disorder_assembly
_atom_site_disorder_group
C1A C 0.5658(3) 0.2839(2) -0.01889(16) 0.0478(9) Uani 1 1 d . . .
C2A C 0.6287(4) 0.3492(2) -0.02799(19) 0.0575(10) Uani 1 1 d . . .
H2A H 0.688 0.37 0.0017 0.069 Uiso 1 1 calc R . .
C3A C 0.5992(5) 0.3827(3) -0.0836(2) 0.0770(14) Uani 1 1 d . . .
H3A H 0.6394 0.4272 -0.0918 0.092 Uiso 1 1 calc R . .
C4A C 0.5119(5) 0.3512(3) -0.1267(2) 0.0771(15) Uani 1 1 d . . .
H4A H 0.4933 0.3755 -0.1635 0.093 Uiso 1 1 calc R . .
C5A C 0.4509(4) 0.2853(3) -0.1175(2) 0.0712(13) Uani 1 1 d . . .
H5A H 0.3927 0.2649 -0.1479 0.085 Uiso 1 1 calc R . .
C6A C 0.4767(4) 0.2488(3) -0.06219(17) 0.0545(10) Uani 1 1 d . . .
C7A C 0.4305(3) 0.1774(2) -0.04177(18) 0.0542(10) Uani 1 1 d . . .
C8A C 0.3457(4) 0.1265(3) -0.0722(2) 0.0746(14) Uani 1 1 d . . .
H8A H 0.31 0.1362 -0.1115 0.089 Uiso 1 1 calc R . .
C9A C 0.3144(4) 0.0615(3) -0.0439(3) 0.0831(16) Uani 1 1 d . . .
H9A H 0.2562 0.0283 -0.0645 0.1 Uiso 1 1 calc R . .
C10A C 0.3663(4) 0.0442(3) 0.0134(3) 0.0761(14) Uani 1 1 d . . .
H10A H 0.3427 -0.0001 0.0311 0.091 Uiso 1 1 calc R . .
C11A C 0.4549(4) 0.0927(2) 0.0456(2) 0.0602(11) Uani 1 1 d . . .
H11A H 0.4925 0.0818 0.0844 0.072 Uiso 1 1 calc R . .
C12A C 0.4827(3) 0.1575(2) 0.01608(17) 0.0486(9) Uani 1 1 d . . .
C13A C 0.4860(3) 0.2812(2) 0.08910(16) 0.0452(8) Uani 1 1 d . . .
C14A C 0.5396(4) 0.3597(2) 0.19840(18) 0.0540(10) Uani 1 1 d . . .
C15A C 0.6188(5) 0.3132(3) 0.2369(2) 0.0717(13) Uani 1 1 d . . .
H15A H 0.6874 0.2922 0.2252 0.086 Uiso 1 1 calc R . .
C17A C 0.4974(10) 0.3283(6) 0.3086(4) 0.137(4) Uani 1 1 d . . .
H17A H 0.4815 0.316 0.346 0.165 Uiso 1 1 calc R . .
C16A C 0.5953(7) 0.2987(4) 0.2917(2) 0.103(2) Uani 1 1 d . . .
H16A H 0.6482 0.2677 0.3177 0.123 Uiso 1 1 calc R . .
C18A C 0.4168(7) 0.3777(5) 0.2716(4) 0.127(3) Uani 1 1 d . . .
H18A H 0.3508 0.3998 0.285 0.153 Uiso 1 1 calc R . .
C19A C 0.4382(4) 0.3932(3) 0.2133(3) 0.0826(16) Uani 1 1 d . . .
H19A H 0.3863 0.4243 0.1869 0.099 Uiso 1 1 calc R . .
F1A F 0.4576(2) 0.23258(13) 0.12921(10) 0.0602(6) Uani 1 1 d . . .
F2A F 0.38379(19) 0.30114(14) 0.05308(10) 0.0593(6) Uani 1 1 d . . .
O1A O 0.6894(3) 0.3564(2) 0.12253(13) 0.0714(9) Uani 1 1 d . . .
O2A O 0.5008(4) 0.43221(19) 0.09625(16) 0.0918(11) Uani 1 1 d . . .
S1A S 0.59119(8) 0.22823(5) 0.04708(4) 0.0436(2) Uani 1 1 d . . .
S2A S 0.56476(10) 0.36904(6) 0.12560(5) 0.0539(3) Uani 1 1 d . . .
C1C C 0.0651(5) 0.8952(3) 0.0299(2) 0.0781(15) Uani 1 1 d . . .
F1C F 0.0891(4) 0.9409(2) 0.07555(15) 0.1121(12) Uani 1 1 d . . .
F2C F -0.0481(3) 0.8704(3) 0.0276(2) 0.1380(16) Uani 1 1 d . . .
F3C F 0.0658(4) 0.9366(2) -0.01851(15) 0.1350(16) Uani 1 1 d . . .
O1C O 0.1574(3) 0.77656(18) 0.08727(13) 0.0662(8) Uani 1 1 d . . .
O2C O 0.2856(3) 0.85537(18) 0.03773(15) 0.0703(8) Uani 1 1 d . . .
O3C O 0.1327(3) 0.7740(2) -0.01927(13) 0.0747(9) Uani 1 1 d . . .
S1C S 0.17077(8) 0.81653(6) 0.03424(4) 0.0485(3) Uani 1 1 d . . .
C1B C 0.0138(3) 0.3313(2) 0.20611(16) 0.0477(9) Uani 1 1 d . . .
C2B C -0.0461(4) 0.4000(3) 0.2087(2) 0.0569(10) Uani 1 1 d . . .
H2B H -0.0987 0.4195 0.1757 0.068 Uiso 1 1 calc R . .
C3B C -0.0249(4) 0.4391(3) 0.2622(2) 0.0704(13) Uani 1 1 d . . .
H3B H -0.0627 0.4862 0.2656 0.085 Uiso 1 1 calc R . .
C4B C 0.0524(4) 0.4081(3) 0.3104(2) 0.0714(13) Uani 1 1 d . . .
H4B H 0.0656 0.4351 0.3461 0.086 Uiso 1 1 calc R . .
C5B C 0.1104(4) 0.3390(3) 0.30762(18) 0.0649(12) Uani 1 1 d . . .
H5B H 0.1613 0.3192 0.341 0.078 Uiso 1 1 calc R . .
C6B C 0.0919(3) 0.2992(3) 0.25429(17) 0.0520(9) Uani 1 1 d . . .
C7B C 0.1429(4) 0.2249(2) 0.24055(18) 0.0548(10) Uani 1 1 d . . .
C8B C 0.2260(4) 0.1784(3) 0.2757(2) 0.0719(13) Uani 1 1 d . . .
H8B H 0.2573 0.1925 0.3147 0.086 Uiso 1 1 calc R . .
C9B C 0.2625(5) 0.1115(4) 0.2533(3) 0.0911(17) Uani 1 1 d . . .
H9B H 0.3175 0.0797 0.2776 0.109 Uiso 1 1 calc R . .
C10B C 0.2194(5) 0.0897(3) 0.1949(3) 0.0913(17) Uani 1 1 d . . .
H10B H 0.248 0.0447 0.1802 0.11 Uiso 1 1 calc R . .
C11B C 0.1347(4) 0.1342(3) 0.1585(2) 0.0688(12) Uani 1 1 d . . .
H11B H 0.1034 0.1196 0.1196 0.083 Uiso 1 1 calc R . .
C12B C 0.0988(3) 0.2007(2) 0.18210(18) 0.0512(9) Uani 1 1 d . . .
C13B C 0.1128(3) 0.3133(2) 0.10216(17) 0.0488(9) Uani 1 1 d . . .
C14B C 0.1053(4) 0.4077(2) 0.00108(19) 0.0545(10) Uani 1 1 d . . .
C15B C 0.0277(5) 0.3761(3) -0.0477(2) 0.0695(12) Uani 1 1 d . . .
H15B H -0.0479 0.3559 -0.0441 0.083 Uiso 1 1 calc R . .
C16B C 0.0665(7) 0.3760(4) -0.1007(2) 0.0943(18) Uani 1 1 d . . .
H16B H 0.0171 0.3549 -0.1339 0.113 Uiso 1 1 calc R . .
C17B C 0.1790(8) 0.4069(4) -0.1057(3) 0.104(2) Uani 1 1 d . . .
H17B H 0.2031 0.4075 -0.1425 0.125 Uiso 1 1 calc R . .
C18B C 0.2544(5) 0.4364(3) -0.0576(3) 0.0910(17) Uani 1 1 d . . .
H18B H 0.3307 0.4553 -0.0614 0.109 Uiso 1 1 calc R . .
C19B C 0.2185(4) 0.4385(3) -0.0031(2) 0.0671(12) Uani 1 1 d . . .
H19B H 0.2686 0.4598 0.0298 0.08 Uiso 1 1 calc R . .
F1B F 0.21923(19) 0.32163(14) 0.13893(10) 0.0608(6) Uani 1 1 d . . .
F2B F 0.1273(2) 0.26251(13) 0.06064(10) 0.0569(6) Uani 1 1 d . . .
O1B O 0.1275(3) 0.46312(18) 0.10802(14) 0.0791(10) Uani 1 1 d . . .
O2B O -0.0694(3) 0.40316(18) 0.06298(14) 0.0704(9) Uani 1 1 d . . .
S1B S -0.00381(8) 0.26975(6) 0.14302(4) 0.0471(3) Uani 1 1 d . . .
S2B S 0.05914(10) 0.40817(6) 0.06963(5) 0.0546(3) Uani 1 1 d . . .
S1D S 0.75368(10) 0.12859(7) 0.20517(5) 0.0603(3) Uani 1 1 d . . .
C1D C 0.8461(6) 0.0454(3) 0.2003(3) 0.099(2) Uani 1 1 d . . .
F1D F 0.8889(4) 0.0479(3) 0.1468(2) 0.162(2) Uani 1 1 d . . .
F2D F 0.9482(3) 0.0454(2) 0.2364(2) 0.1324(15) Uani 1 1 d . . .
F3D F 0.7863(4) -0.0185(2) 0.1952(2) 0.1250(13) Uani 1 1 d . . .
O1D O 0.7148(6) 0.1142(3) 0.2578(2) 0.154(2) Uani 1 1 d . . .
O2D O 0.8356(3) 0.1905(2) 0.2088(2) 0.1160(16) Uani 1 1 d . . .
O3D O 0.6629(5) 0.1231(3) 0.1562(3) 0.154(2) Uani 1 1 d . . .

loop_
_atom_site_aniso_label
_atom_site_aniso_U_11
_atom_site_aniso_U_22
_atom_site_aniso_U_33
_atom_site_aniso_U_23
_atom_site_aniso_U_13
_atom_site_aniso_U_12
C1A 0.052(2) 0.049(2) 0.043(2) 0.0007(17) 0.0121(17) 0.0117(17)
C2A 0.067(3) 0.052(2) 0.056(2) -0.001(2) 0.020(2) 0.008(2)
C3A 0.107(4) 0.061(3) 0.070(3) 0.013(3) 0.037(3) 0.013(3)
C4A 0.103(4) 0.083(4) 0.047(3) 0.018(3) 0.016(3) 0.027(3)
C5A 0.065(3) 0.094(4) 0.051(3) -0.003(3) 0.003(2) 0.022(3)
C6A 0.053(2) 0.067(3) 0.044(2) -0.0046(19) 0.0103(18) 0.018(2)
C7A 0.045(2) 0.064(3) 0.052(2) -0.013(2) 0.0085(18) 0.0073(19)
C8A 0.061(3) 0.092(4) 0.066(3) -0.023(3) -0.001(2) -0.004(3)
C9A 0.060(3) 0.089(4) 0.098(4) -0.030(3) 0.010(3) -0.016(3)
C10A 0.070(3) 0.063(3) 0.099(4) -0.016(3) 0.025(3) -0.018(2)
C11A 0.059(2) 0.056(3) 0.067(3) -0.009(2) 0.015(2) -0.003(2)
C12A 0.044(2) 0.050(2) 0.052(2) -0.0083(18) 0.0104(17) -0.0001(17)
C13A 0.044(2) 0.050(2) 0.042(2) -0.0018(17) 0.0082(16) -0.0018(16)
C14A 0.053(2) 0.057(2) 0.054(2) -0.022(2) 0.0144(19) -0.0146(19)
C15A 0.084(3) 0.078(3) 0.053(3) -0.008(2) 0.013(2) -0.017(3)
C17A 0.187(9) 0.141(8) 0.110(6) -0.056(5) 0.097(7) -0.084(7)
C16A 0.142(6) 0.108(5) 0.057(3) -0.003(3) 0.016(4) -0.046(4)
C18A 0.108(5) 0.118(6) 0.184(9) -0.099(6) 0.100(6) -0.062(4)
C19A 0.058(3) 0.085(3) 0.111(4) -0.054(3) 0.032(3) -0.020(2)
F1A 0.0777(16) 0.0571(14) 0.0506(13) -0.0063(11) 0.0246(11) -0.0149(12)
F2A 0.0421(12) 0.0758(16) 0.0582(14) -0.0103(12) 0.0045(10) 0.0101(11)
O1A 0.0600(18) 0.091(2) 0.0678(19) -0.0199(17) 0.0228(15) -0.0278(16)
O2A 0.124(3) 0.0488(18) 0.093(3) 0.0069(18) -0.006(2) -0.0023(19)
S1A 0.0390(5) 0.0466(5) 0.0445(5) -0.0002(4) 0.0057(4) 0.0021(4)
S2A 0.0619(6) 0.0480(6) 0.0519(6) -0.0037(5) 0.0108(5) -0.0072(5)
C1C 0.078(3) 0.097(4) 0.061(3) 0.008(3) 0.015(2) 0.042(3)
F1C 0.156(3) 0.087(2) 0.095(2) -0.0164(19) 0.027(2) 0.049(2)
F2C 0.0591(19) 0.176(4) 0.177(4) -0.024(3) 0.017(2) 0.044(2)
F3C 0.176(4) 0.143(3) 0.090(2) 0.049(2) 0.036(2) 0.093(3)
O1C 0.077(2) 0.068(2) 0.0553(17) 0.0097(15) 0.0166(15) 0.0026(15)
O2C 0.0537(17) 0.0652(19) 0.094(2) 0.0010(17) 0.0192(16) -0.0043(14)
O3C 0.073(2) 0.095(3) 0.0561(18) -0.0220(17) 0.0099(15) 0.0012(17)
S1C 0.0446(5) 0.0550(6) 0.0460(5) -0.0025(4) 0.0086(4) 0.0045(4)
C1B 0.0407(19) 0.063(2) 0.040(2) 0.0010(18) 0.0084(16) -0.0061(17)
C2B 0.047(2) 0.063(3) 0.062(3) -0.004(2) 0.0126(19) 0.0028(19)
C3B 0.065(3) 0.074(3) 0.080(3) -0.017(3) 0.032(3) 0.000(2)
C4B 0.075(3) 0.088(4) 0.055(3) -0.022(3) 0.024(2) -0.016(3)
C5B 0.058(3) 0.093(4) 0.042(2) -0.002(2) 0.0080(19) -0.014(2)
C6B 0.044(2) 0.066(3) 0.046(2) 0.0025(19) 0.0086(17) -0.0104(19)
C7B 0.047(2) 0.063(3) 0.053(2) 0.004(2) 0.0075(18) -0.0039(19)
C8B 0.066(3) 0.080(3) 0.064(3) 0.013(3) -0.003(2) 0.005(2)
C9B 0.084(4) 0.090(4) 0.094(4) 0.020(3) 0.003(3) 0.016(3)
C10B 0.085(4) 0.061(3) 0.129(5) 0.007(3) 0.023(4) 0.016(3)
C11B 0.076(3) 0.060(3) 0.070(3) -0.001(2) 0.013(2) 0.001(2)
C12B 0.047(2) 0.055(2) 0.051(2) 0.0062(19) 0.0098(17) -0.0006(18)
C13B 0.043(2) 0.060(2) 0.044(2) 0.0005(18) 0.0092(16) -0.0049(17)
C14B 0.062(2) 0.047(2) 0.056(2) 0.0068(19) 0.014(2) 0.0062(19)
C15B 0.076(3) 0.070(3) 0.061(3) 0.001(2) 0.009(2) 0.003(2)
C16B 0.128(5) 0.095(4) 0.057(3) -0.002(3) 0.008(3) 0.025(4)
C17B 0.157(7) 0.095(5) 0.076(4) 0.029(3) 0.061(4) 0.046(5)
C18B 0.084(4) 0.091(4) 0.111(5) 0.033(4) 0.050(4) 0.014(3)
C19B 0.064(3) 0.064(3) 0.076(3) 0.012(2) 0.019(2) 0.001(2)
F1B 0.0405(11) 0.0810(17) 0.0588(14) 0.0059(12) 0.0031(10) -0.0074(11)
F2B 0.0616(14) 0.0592(14) 0.0536(13) -0.0008(11) 0.0199(11) 0.0060(11)
O1B 0.112(3) 0.060(2) 0.066(2) -0.0124(16) 0.0169(18) -0.0119(18)
O2B 0.0573(17) 0.075(2) 0.082(2) 0.0194(17) 0.0225(15) 0.0167(15)
S1B 0.0413(5) 0.0561(6) 0.0435(5) -0.0005(4) 0.0070(4) -0.0047(4)
S2B 0.0603(6) 0.0513(6) 0.0542(6) 0.0024(5) 0.0156(5) 0.0024(5)
S1D 0.0576(6) 0.0586(7) 0.0634(7) 0.0095(5) 0.0080(5) 0.0006(5)
C1D 0.093(4) 0.065(4) 0.126(5) -0.025(4) -0.017(4) 0.005(3)
F1D 0.132(3) 0.187(5) 0.183(4) -0.086(4) 0.073(3) -0.029(3)
F2D 0.100(3) 0.107(3) 0.170(4) -0.001(3) -0.028(3) 0.031(2)
F3D 0.137(3) 0.066(2) 0.175(4) -0.020(2) 0.038(3) -0.017(2)
O1D 0.240(6) 0.127(4) 0.131(4) -0.006(3) 0.128(4) -0.010(4)
O2D 0.084(3) 0.061(2) 0.214(5) -0.008(3) 0.056(3) -0.0053(19)
O3D 0.120(4) 0.149(5) 0.160(5) 0.003(4) -0.065(3) 0.029(3)

loop_
_atom_type_symbol
_atom_type_description
_atom_type_scat_dispersion_real
_atom_type_scat_dispersion_imag
_atom_type_scat_source
C C 0.0033 0.0016 'International Tables Vol C Tables 4.2.6.8 and 6.1.1.4'
H H 0 0 'International Tables Vol C Tables 4.2.6.8 and 6.1.1.4'
F F 0.0171 0.0103 'International Tables Vol C Tables 4.2.6.8 and 6.1.1.4'
O O 0.0106 0.006 'International Tables Vol C Tables 4.2.6.8 and 6.1.1.4'
S S 0.1246 0.1234 'International Tables Vol C Tables 4.2.6.8 and 6.1.1.4'

loop_
_geom_angle_atom_site_label_1
_geom_angle_atom_site_label_2
_geom_angle_atom_site_label_3
_geom_angle
_geom_angle_site_symmetry_1
_geom_angle_site_symmetry_3
_geom_angle_publ_flag
C2A C1A C6A 124.5(4) . . ?
C2A C1A S1A 125.1(3) . . ?
C6A C1A S1A 110.3(3) . . ?
C1A C2A C3A 116.5(4) . . ?
C1A C2A H2A 121.8 . . ?
C3A C2A H2A 121.8 . . ?
C4A C3A C2A 121.0(5) . . ?
C4A C3A H3A 119.5 . . ?
C2A C3A H3A 119.5 . . ?
C3A C4A C5A 122.1(4) . . ?
C3A C4A H4A 118.9 . . ?
C5A C4A H4A 118.9 . . ?
C4A C5A C6A 119.6(5) . . ?
C4A C5A H5A 120.2 . . ?
C6A C5A H5A 120.2 . . ?
C5A C6A C1A 116.3(4) . . ?
C5A C6A C7A 130.7(4) . . ?
C1A C6A C7A 112.9(4) . . ?
C8A C7A C12A 116.7(4) . . ?
C8A C7A C6A 129.2(4) . . ?
C12A C7A C6A 114.1(4) . . ?
C9A C8A C7A 119.7(5) . . ?
C9A C8A H8A 120.2 . . ?
C7A C8A H8A 120.2 . . ?
C10A C9A C8A 122.1(5) . . ?
C10A C9A H9A 118.9 . . ?
C8A C9A H9A 118.9 . . ?
C9A C10A C11A 120.5(5) . . ?
C9A C10A H10A 119.8 . . ?
C11A C10A H10A 119.8 . . ?
C12A C11A C10A 115.6(4) . . ?
C12A C11A H11A 122.2 . . ?
C10A C11A H11A 122.2 . . ?
C11A C12A C7A 125.4(4) . . ?
C11A C12A S1A 124.5(3) . . ?
C7A C12A S1A 110.2(3) . . ?
F2A C13A F1A 108.1(3) . . ?
F2A C13A S2A 110.1(3) . . ?
F1A C13A S2A 111.1(2) . . ?
F2A C13A S1A 110.7(2) . . ?
F1A C13A S1A 106.9(2) . . ?
S2A C13A S1A 109.84(18) . . ?
C19A C14A C15A 123.2(5) . . ?
C19A C14A S2A 118.8(4) . . ?
C15A C14A S2A 117.8(3) . . ?
C16A C15A C14A 119.3(6) . . ?
C16A C15A H15A 120.3 . . ?
C14A C15A H15A 120.3 . . ?
C16A C17A C18A 121.9(7) . . ?
C16A C17A H17A 119 . . ?
C18A C17A H17A 119 . . ?
C17A C16A C15A 120.6(8) . . ?
C17A C16A H16A 119.7 . . ?
C15A C16A H16A 119.7 . . ?
C17A C18A C19A 118.7(6) . . ?
C17A C18A H18A 120.6 . . ?
C19A C18A H18A 120.6 . . ?
C14A C19A C18A 116.2(6) . . ?
C14A C19A H19A 121.9 . . ?
C18A C19A H19A 121.9 . . ?
C1A S1A C12A 92.60(19) . . ?
C1A S1A C13A 98.69(17) . . ?
C12A S1A C13A 95.71(16) . . ?
O2A S2A O1A 120.7(2) . . ?
O2A S2A C14A 111.8(2) . . ?
O1A S2A C14A 111.2(2) . . ?
O2A S2A C13A 105.41(19) . . ?
O1A S2A C13A 103.57(17) . . ?
C14A S2A C13A 101.85(17) . . ?
F1C C1C F3C 108.0(5) . . ?
F1C C1C F2C 106.6(4) . . ?
F3C C1C F2C 107.1(4) . . ?
F1C C1C S1C 112.6(3) . . ?
F3C C1C S1C 110.9(3) . . ?
F2C C1C S1C 111.5(4) . . ?
O3C S1C O1C 114.6(2) . . ?
O3C S1C O2C 114.42(19) . . ?
O1C S1C O2C 114.25(19) . . ?
O3C S1C C1C 104.9(2) . . ?
O1C S1C C1C 104.3(2) . . ?
O2C S1C C1C 102.4(2) . . ?
C2B C1B C6B 123.6(4) . . ?
C2B C1B S1B 125.0(3) . . ?
C6B C1B S1B 111.4(3) . . ?
C1B C2B C3B 117.3(4) . . ?
C1B C2B H2B 121.4 . . ?
C3B C2B H2B 121.4 . . ?
C4B C3B C2B 119.8(4) . . ?
C4B C3B H3B 120.1 . . ?
C2B C3B H3B 120.1 . . ?
C5B C4B C3B 122.4(4) . . ?
C5B C4B H4B 118.8 . . ?
C3B C4B H4B 118.8 . . ?
C4B C5B C6B 118.8(4) . . ?
C4B C5B H5B 120.6 . . ?
C6B C5B H5B 120.6 . . ?
C5B C6B C1B 118.1(4) . . ?
C5B C6B C7B 128.8(4) . . ?
C1B C6B C7B 113.1(4) . . ?
C8B C7B C12B 117.7(4) . . ?
C8B C7B C6B 129.6(4) . . ?
C12B C7B C6B 112.7(4) . . ?
C9B C8B C7B 119.7(5) . . ?
C9B C8B H8B 120.1 . . ?
C7B C8B H8B 120.1 . . ?
C8B C9B C10B 121.4(5) . . ?
C8B C9B H9B 119.3 . . ?
C10B C9B H9B 119.3 . . ?
C11B C10B C9B 120.6(5) . . ?
C11B C10B H10B 119.7 . . ?
C9B C10B H10B 119.7 . . ?
C12B C11B C10B 117.0(5) . . ?
C12B C11B H11B 121.5 . . ?
C10B C11B H11B 121.5 . . ?
C11B C12B C7B 123.6(4) . . ?
C11B C12B S1B 125.4(3) . . ?
C7B C12B S1B 111.0(3) . . ?
F2B C13B F1B 108.3(3) . . ?
F2B C13B S2B 112.0(3) . . ?
F1B C13B S2B 109.9(3) . . ?
F2B C13B S1B 105.8(3) . . ?
F1B C13B S1B 110.1(3) . . ?
S2B C13B S1B 110.6(2) . . ?
C19B C14B C15B 122.3(4) . . ?
C19B C14B S2B 118.9(3) . . ?
C15B C14B S2B 118.8(3) . . ?
C16B C15B C14B 117.6(5) . . ?
C16B C15B H15B 121.2 . . ?
C14B C15B H15B 121.2 . . ?
C15B C16B C17B 120.8(6) . . ?
C15B C16B H16B 119.6 . . ?
C17B C16B H16B 119.6 . . ?
C18B C17B C16B 121.0(5) . . ?
C18B C17B H17B 119.5 . . ?
C16B C17B H17B 119.5 . . ?
C17B C18B C19B 120.3(5) . . ?
C17B C18B H18B 119.8 . . ?
C19B C18B H18B 119.8 . . ?
C18B C19B C14B 118.0(5) . . ?
C18B C19B H19B 121 . . ?
C14B C19B H19B 121 . . ?
C1B S1B C12B 91.79(19) . . ?
C1B S1B C13B 100.20(17) . . ?
C12B S1B C13B 94.68(17) . . ?
O2B S2B O1B 121.7(2) . . ?
O2B S2B C14B 111.3(2) . . ?
O1B S2B C14B 110.3(2) . . ?
O2B S2B C13B 103.51(18) . . ?
O1B S2B C13B 104.49(19) . . ?
C14B S2B C13B 103.34(18) . . ?
O3D S1D O1D 113.6(4) . . ?
O3D S1D O2D 118.5(3) . . ?
O1D S1D O2D 113.2(3) . . ?
O3D S1D C1D 103.9(3) . . ?
O1D S1D C1D 100.7(4) . . ?
O2D S1D C1D 104.2(3) . . ?
F2D C1D F3D 116.2(6) . . ?
F2D C1D F1D 99.2(6) . . ?
F3D C1D F1D 101.6(5) . . ?
F2D C1D S1D 114.5(4) . . ?
F3D C1D S1D 114.0(5) . . ?
F1D C1D S1D 108.8(5) . . ?

loop_
_geom_bond_atom_site_label_1
_geom_bond_atom_site_label_2
_geom_bond_distance
_geom_bond_site_symmetry_2
_geom_bond_publ_flag
C1A C2A 1.370(6) . ?
C1A C6A 1.408(6) . ?
C1A S1A 1.772(4) . ?
C2A C3A 1.383(6) . ?
C2A H2A 0.93 . ?
C3A C4A 1.367(7) . ?
C3A H3A 0.93 . ?
C4A C5A 1.367(7) . ?
C4A H4A 0.93 . ?
C5A C6A 1.399(6) . ?
C5A H5A 0.93 . ?
C6A C7A 1.452(6) . ?
C7A C8A 1.385(6) . ?
C7A C12A 1.389(5) . ?
C8A C9A 1.377(8) . ?
C8A H8A 0.93 . ?
C9A C10A 1.367(7) . ?
C9A H9A 0.93 . ?
C10A C11A 1.401(6) . ?
C10A H10A 0.93 . ?
C11A C12A 1.378(6) . ?
C11A H11A 0.93 . ?
C12A S1A 1.779(4) . ?
C13A F2A 1.325(4) . ?
C13A F1A 1.327(4) . ?
C13A S2A 1.879(4) . ?
C13A S1A 1.886(4) . ?
C14A C19A 1.368(6) . ?
C14A C15A 1.388(6) . ?
C14A S2A 1.747(4) . ?
C15A C16A 1.349(7) . ?
C15A H15A 0.93 . ?
C17A C16A 1.327(11) . ?
C17A C18A 1.408(12) . ?
C17A H17A 0.93 . ?
C16A H16A 0.93 . ?
C18A C19A 1.424(10) . ?
C18A H18A 0.93 . ?
C19A H19A 0.93 . ?
O1A S2A 1.421(3) . ?
O2A S2A 1.410(4) . ?
C1C F1C 1.301(6) . ?
C1C F3C 1.323(6) . ?
C1C F2C 1.326(6) . ?
C1C S1C 1.794(5) . ?
O1C S1C 1.430(3) . ?
O2C S1C 1.436(3) . ?
O3C S1C 1.427(3) . ?
C1B C2B 1.375(6) . ?
C1B C6B 1.391(5) . ?
C1B S1B 1.778(4) . ?
C2B C3B 1.383(6) . ?
C2B H2B 0.93 . ?
C3B C4B 1.380(7) . ?
C3B H3B 0.93 . ?
C4B C5B 1.371(7) . ?
C4B H4B 0.93 . ?
C5B C6B 1.385(6) . ?
C5B H5B 0.93 . ?
C6B C7B 1.468(6) . ?
C7B C8B 1.374(6) . ?
C7B C12B 1.403(6) . ?
C8B C9B 1.363(8) . ?
C8B H8B 0.93 . ?
C9B C10B 1.387(8) . ?
C9B H9B 0.93 . ?
C10B C11B 1.377(7) . ?
C10B H10B 0.93 . ?
C11B C12B 1.366(6) . ?
C11B H11B 0.93 . ?
C12B S1B 1.782(4) . ?
C13B F2B 1.328(4) . ?
C13B F1B 1.331(4) . ?
C13B S2B 1.861(4) . ?
C13B S1B 1.892(4) . ?
C14B C19B 1.390(6) . ?
C14B C15B 1.394(6) . ?
C14B S2B 1.738(4) . ?
C15B C16B 1.360(7) . ?
C15B H15B 0.93 . ?
C16B C17B 1.389(9) . ?
C16B H16B 0.93 . ?
C17B C18B 1.357(9) . ?
C17B H17B 0.93 . ?
C18B C19B 1.377(7) . ?
C18B H18B 0.93 . ?
C19B H19B 0.93 . ?
O1B S2B 1.421(3) . ?
O2B S2B 1.415(3) . ?
S1D O3D 1.370(4) . ?
S1D O1D 1.375(4) . ?
S1D O2D 1.403(4) . ?
S1D C1D 1.789(6) . ?
C1D F2D 1.279(6) . ?
C1D F3D 1.290(7) . ?
C1D F1D 1.394(8) . ?

loop_
_geom_torsion_atom_site_label_1
_geom_torsion_atom_site_label_2
_geom_torsion_atom_site_label_3
_geom_torsion_atom_site_label_4
_geom_torsion
_geom_torsion_site_symmetry_1
_geom_torsion_site_symmetry_2
_geom_torsion_site_symmetry_3
_geom_torsion_site_symmetry_4
_geom_torsion_publ_flag
C6A C1A C2A C3A 1.2(6) . . . . ?
S1A C1A C2A C3A 177.1(3) . . . . ?
C1A C2A C3A C4A -0.1(7) . . . . ?
C2A C3A C4A C5A -0.9(8) . . . . ?
C3A C4A C5A C6A 0.8(7) . . . . ?
C4A C5A C6A C1A 0.2(6) . . . . ?
C4A C5A C6A C7A -176.6(4) . . . . ?
C2A C1A C6A C5A -1.3(6) . . . . ?
S1A C1A C6A C5A -177.7(3) . . . . ?
C2A C1A C6A C7A 176.1(4) . . . . ?
S1A C1A C6A C7A -0.3(4) . . . . ?
C5A C6A C7A C8A -1.2(7) . . . . ?
C1A C6A C7A C8A -178.1(4) . . . . ?
C5A C6A C7A C12A 176.9(4) . . . . ?
C1A C6A C7A C12A 0.0(5) . . . . ?
C12A C7A C8A C9A 2.1(6) . . . . ?
C6A C7A C8A C9A -179.9(4) . . . . ?
C7A C8A C9A C10A -1.3(8) . . . . ?
C8A C9A C10A C11A -0.3(8) . . . . ?
C9A C10A C11A C12A 1.0(7) . . . . ?
C10A C11A C12A C7A -0.1(6) . . . . ?
C10A C11A C12A S1A 179.8(3) . . . . ?
C8A C7A C12A C11A -1.4(6) . . . . ?
C6A C7A C12A C11A -179.8(4) . . . . ?
C8A C7A C12A S1A 178.7(3) . . . . ?
C6A C7A C12A S1A 0.3(4) . . . . ?
C19A C14A C15A C16A 1.0(7) . . . . ?
S2A C14A C15A C16A -173.6(4) . . . . ?
C18A C17A C16A C15A -2.3(11) . . . . ?
C14A C15A C16A C17A 0.2(8) . . . . ?
C16A C17A C18A C19A 3.1(11) . . . . ?
C15A C14A C19A C18A -0.1(7) . . . . ?
S2A C14A C19A C18A 174.5(4) . . . . ?
C17A C18A C19A C14A -1.8(8) . . . . ?
C2A C1A S1A C12A -176.0(3) . . . . ?
C6A C1A S1A C12A 0.4(3) . . . . ?
C2A C1A S1A C13A 87.8(3) . . . . ?
C6A C1A S1A C13A -95.8(3) . . . . ?
C11A C12A S1A C1A 179.7(4) . . . . ?
C7A C12A S1A C1A -0.4(3) . . . . ?
C11A C12A S1A C13A -81.3(4) . . . . ?
C7A C12A S1A C13A 98.6(3) . . . . ?
F2A C13A S1A C1A 39.6(3) . . . . ?
F1A C13A S1A C1A 157.1(2) . . . . ?
S2A C13A S1A C1A -82.2(2) . . . . ?
F2A C13A S1A C12A -53.9(3) . . . . ?
F1A C13A S1A C12A 63.6(3) . . . . ?
S2A C13A S1A C12A -175.7(2) . . . . ?
C19A C14A S2A O2A 21.0(4) . . . . ?
C15A C14A S2A O2A -164.1(3) . . . . ?
C19A C14A S2A O1A 159.1(3) . . . . ?
C15A C14A S2A O1A -26.0(4) . . . . ?
C19A C14A S2A C13A -91.2(4) . . . . ?
C15A C14A S2A C13A 83.7(3) . . . . ?
F2A C13A S2A O2A -9.2(3) . . . . ?
F1A C13A S2A O2A -129.0(3) . . . . ?
S1A C13A S2A O2A 112.9(2) . . . . ?
F2A C13A S2A O1A -136.9(3) . . . . ?
F1A C13A S2A O1A 103.4(3) . . . . ?
S1A C13A S2A O1A -14.7(2) . . . . ?
F2A C13A S2A C14A 107.6(3) . . . . ?
F1A C13A S2A C14A -12.1(3) . . . . ?
S1A C13A S2A C14A -130.2(2) . . . . ?
F1C C1C S1C O3C -178.8(4) . . . . ?
F3C C1C S1C O3C -57.6(5) . . . . ?
F2C C1C S1C O3C 61.5(4) . . . . ?
F1C C1C S1C O1C 60.4(5) . . . . ?
F3C C1C S1C O1C -178.5(4) . . . . ?
F2C C1C S1C O1C -59.4(4) . . . . ?
F1C C1C S1C O2C -59.0(5) . . . . ?
F3C C1C S1C O2C 62.1(5) . . . . ?
F2C C1C S1C O2C -178.7(4) . . . . ?
C6B C1B C2B C3B 1.0(6) . . . . ?
S1B C1B C2B C3B 177.6(3) . . . . ?
C1B C2B C3B C4B -0.9(6) . . . . ?
C2B C3B C4B C5B 0.1(7) . . . . ?
C3B C4B C5B C6B 0.8(7) . . . . ?
C4B C5B C6B C1B -0.7(6) . . . . ?
C4B C5B C6B C7B -179.7(4) . . . . ?
C2B C1B C6B C5B -0.1(6) . . . . ?
S1B C1B C6B C5B -177.1(3) . . . . ?
C2B C1B C6B C7B 179.0(4) . . . . ?
S1B C1B C6B C7B 2.0(4) . . . . ?
C5B C6B C7B C8B -3.9(7) . . . . ?
C1B C6B C7B C8B 177.1(4) . . . . ?
C5B C6B C7B C12B 177.1(4) . . . . ?
C1B C6B C7B C12B -2.0(5) . . . . ?
C12B C7B C8B C9B 0.1(7) . . . . ?
C6B C7B C8B C9B -179.0(5) . . . . ?
C7B C8B C9B C10B 1.4(8) . . . . ?
C8B C9B C10B C11B -2.3(9) . . . . ?
C9B C10B C11B C12B 1.8(8) . . . . ?
C10B C11B C12B C7B -0.3(7) . . . . ?
C10B C11B C12B S1B 176.9(4) . . . . ?
C8B C7B C12B C11B -0.6(6) . . . . ?
C6B C7B C12B C11B 178.6(4) . . . . ?
C8B C7B C12B S1B -178.2(3) . . . . ?
C6B C7B C12B S1B 1.0(4) . . . . ?
C19B C14B C15B C16B 0.1(7) . . . . ?
S2B C14B C15B C16B -179.5(4) . . . . ?
C14B C15B C16B C17B -0.6(8) . . . . ?
C15B C16B C17B C18B 1.6(9) . . . . ?
C16B C17B C18B C19B -2.3(9) . . . . ?
C17B C18B C19B C14B 1.8(8) . . . . ?
C15B C14B C19B C18B -0.7(7) . . . . ?
S2B C14B C19B C18B 178.9(4) . . . . ?
C2B C1B S1B C12B -178.2(4) . . . . ?
C6B C1B S1B C12B -1.2(3) . . . . ?
C2B C1B S1B C13B 86.8(4) . . . . ?
C6B C1B S1B C13B -96.3(3) . . . . ?
C11B C12B S1B C1B -177.5(4) . . . . ?
C7B C12B S1B C1B 0.1(3) . . . . ?
C11B C12B S1B C13B -77.1(4) . . . . ?
C7B C12B S1B C13B 100.5(3) . . . . ?
F2B C13B S1B C1B 166.9(2) . . . . ?
F1B C13B S1B C1B 50.1(3) . . . . ?
S2B C13B S1B C1B -71.7(2) . . . . ?
F2B C13B S1B C12B 74.2(3) . . . . ?
F1B C13B S1B C12B -42.6(3) . . . . ?
S2B C13B S1B C12B -164.3(2) . . . . ?
C19B C14B S2B O2B 157.7(3) . . . . ?
C15B C14B S2B O2B -22.7(4) . . . . ?
C19B C14B S2B O1B 19.4(4) . . . . ?
C15B C14B S2B O1B -161.0(3) . . . . ?
C19B C14B S2B C13B -91.8(4) . . . . ?
C15B C14B S2B C13B 87.8(4) . . . . ?
F2B C13B S2B O2B 93.0(3) . . . . ?
F1B C13B S2B O2B -146.6(3) . . . . ?
S1B C13B S2B O2B -24.7(3) . . . . ?
F2B C13B S2B O1B -138.6(3) . . . . ?
F1B C13B S2B O1B -18.2(3) . . . . ?
S1B C13B S2B O1B 103.7(2) . . . . ?
F2B C13B S2B C14B -23.1(3) . . . . ?
F1B C13B S2B C14B 97.3(3) . . . . ?
S1B C13B S2B C14B -140.8(2) . . . . ?
O3D S1D C1D F2D 168.9(6) . . . . ?
O1D S1D C1D F2D -73.3(6) . . . . ?
O2D S1D C1D F2D 44.1(7) . . . . ?
O3D S1D C1D F3D -53.8(6) . . . . ?
O1D S1D C1D F3D 64.0(6) . . . . ?
O2D S1D C1D F3D -178.5(5) . . . . ?
O3D S1D C1D F1D 58.9(5) . . . . ?
O1D S1D C1D F1D 176.7(4) . . . . ?
O2D S1D C1D F1D -65.9(5) . . . . ?
